data_2217118
loop_
_publ_author_name
'Dan-Dan Song'
'Qiong Chen'

_publ_section_title
;Ethyl
 2-benzylsulfanyl-7-(2-chlorophenyl)-5-methyl-4,7-dihydro-1,2,4-triazolo[1,5-<i>a</i>]pyrimidine-6-carboxylate
;
_journal_coeditor_code HK2397
_journal_issue 1
_journal_name_full 'Acta Crystallographica Section E'
_journal_page_first o44
_journal_page_last o44
_journal_paper_doi 10.1107/S1600536807062174
_journal_volume 64
_journal_year 2008
_chemical_formula_iupac 'C22 H21 Cl N4 O2 S'
_chemical_formula_moiety 'C22 H21 Cl N4 O2 S'
_chemical_formula_sum 'C22 H21 Cl N4 O2 S'
_chemical_formula_weight 440.94
_chemical_name_systematic
;
Ethyl 2-benzylsulfanyl-7-(2-chlorophenyl)-5-methyl-4,7-dihydro-1,2,4-\
triazolo[1,5-a]pyrimidine-6-carboxylate
;
_space_group_IT_number 2
_symmetry_cell_setting triclinic
_symmetry_space_group_name_Hall '-P 1'
_symmetry_space_group_name_H-M 'P -1'
_atom_sites_solution_hydrogens geom
_atom_sites_solution_primary direct
_atom_sites_solution_secondary difmap
_audit_creation_method SHELXL-97
_cell_angle_alpha 70.655(2)
_cell_angle_beta 86.097(2)
_cell_angle_gamma 70.032(2)
_cell_formula_units_Z 2
_cell_length_a 7.5884(9)
_cell_length_b 10.7303(12)
_cell_length_c 14.8825(16)
_cell_measurement_reflns_used 2807
_cell_measurement_temperature 292(2)
_cell_measurement_theta_max 27.52
_cell_measurement_theta_min 2.86
_cell_volume 1073.3(2)
_computing_cell_refinement 'SAINT (Bruker, 2001)'
_computing_data_collection 'SMART (Bruker, 2001)'
_computing_data_reduction SAINT
_computing_molecular_graphics 'PLATON (Spek, 2003)'
_computing_publication_material 'SHELXTL (Bruker, 2001)'
_computing_structure_refinement 'SHELXL97 (Sheldrick, 1997)'
_computing_structure_solution 'SHELXS97 (Sheldrick, 1997)'
_diffrn_ambient_temperature 292(2)
_diffrn_measured_fraction_theta_full 0.982
_diffrn_measured_fraction_theta_max 0.982
_diffrn_measurement_device_type 'Bruker SMART 4K CCD area-detector diffractometer'
_diffrn_measurement_method '\f and \w scans'
_diffrn_radiation_monochromator graphite
_diffrn_radiation_source 'fine-focus sealed tube'
_diffrn_radiation_type MoK\a
_diffrn_radiation_wavelength 0.71073
_diffrn_reflns_av_R_equivalents 0.0420
_diffrn_reflns_av_sigmaI/netI 0.0469
_diffrn_reflns_limit_h_max 9
_diffrn_reflns_limit_h_min -9
_diffrn_reflns_limit_k_max 9
_diffrn_reflns_limit_k_min -13
_diffrn_reflns_limit_l_max 15
_diffrn_reflns_limit_l_min -18
_diffrn_reflns_number 7183
_diffrn_reflns_theta_full 26.49
_diffrn_reflns_theta_max 26.49
_diffrn_reflns_theta_min 2.14
_exptl_absorpt_coefficient_mu 0.302
_exptl_absorpt_correction_type none
_exptl_crystal_colour colorless
_exptl_crystal_density_diffrn 1.364
_exptl_crystal_density_method 'not measured'
_exptl_crystal_description block
_exptl_crystal_F_000 460
_exptl_crystal_size_max 0.30
_exptl_crystal_size_mid 0.20
_exptl_crystal_size_min 0.20
_refine_diff_density_max 0.270
_refine_diff_density_min -0.250
_refine_ls_extinction_method none
_refine_ls_goodness_of_fit_ref 1.065
_refine_ls_hydrogen_treatment mixed
_refine_ls_matrix_type full
_refine_ls_number_parameters 277
_refine_ls_number_reflns 4374
_refine_ls_number_restraints 1
_refine_ls_restrained_S_all 1.065
_refine_ls_R_factor_all 0.0628
_refine_ls_R_factor_gt 0.0481
_refine_ls_shift/su_max 0.004
_refine_ls_shift/su_mean 0.001
_refine_ls_structure_factor_coef Fsqd
_refine_ls_weighting_details 'calc w=1/[\s^2^(Fo^2^)+(0.0766P)^2^+0.0197P] where P=(Fo^2^+2Fc^2^)/3'
_refine_ls_weighting_scheme calc
_refine_ls_wR_factor_gt 0.1282
_refine_ls_wR_factor_ref 0.1432
_reflns_number_gt 3305
_reflns_number_total 4374
_reflns_threshold_expression I>2\s(I)
_cod_data_source_file hk2397.cif
_cod_data_source_block I
_cod_database_code 2217118
_cod_database_fobs_code 2217118

loop_
_symmetry_equiv_pos_as_xyz
'x, y, z'
'-x, -y, -z'

loop_
_atom_site_type_symbol
_atom_site_label
_atom_site_fract_x
_atom_site_fract_y
_atom_site_fract_z
_atom_site_U_iso_or_equiv
_atom_site_adp_type
_atom_site_calc_flag
_atom_site_refinement_flags
_atom_site_occupancy
Cl Cl1 0.00615(8) 0.74321(8) 0.62526(6) 0.0777(3) Uani d . 1
S S1 0.56904(7) 0.74334(6) 0.26984(4) 0.04454(19) Uani d . 1
O O1 0.3353(2) 0.58296(17) 0.80362(10) 0.0535(4) Uani d . 1
O O2 0.6149(3) 0.4999(3) 0.87766(13) 0.1116(10) Uani d . 1
N N1 0.4468(2) 0.69605(17) 0.45014(11) 0.0355(4) Uani d . 1
N N2 0.7612(2) 0.59780(17) 0.43894(11) 0.0348(4) Uani d . 1
N N3 0.5383(2) 0.62604(17) 0.53959(11) 0.0341(4) Uani d . 1
N N4 0.8411(2) 0.4984(2) 0.60747(12) 0.0427(5) Uani d D 1
H H4A 0.9574(16) 0.473(2) 0.5949(17) 0.060(7) Uiso d D 1
C C1 0.3133(4) 1.0947(3) 0.1521(2) 0.0676(7) Uani d . 1
H H1 0.3380 1.1077 0.2081 0.081 Uiso calc R 1
C C2 0.2929(4) 1.2023(3) 0.0662(2) 0.0850(10) Uani d . 1
H H2 0.3046 1.2865 0.0646 0.102 Uiso calc R 1
C C3 0.2559(4) 1.1840(4) -0.0153(2) 0.0835(10) Uani d . 1
H H3 0.2431 1.2559 -0.0732 0.100 Uiso calc R 1
C C4 0.2374(4) 1.0625(4) -0.0136(2) 0.0831(10) Uani d . 1
H H4 0.2119 1.0507 -0.0699 0.100 Uiso calc R 1
C C5 0.2567(4) 0.9554(3) 0.07242(19) 0.0660(7) Uani d . 1
H H5 0.2417 0.8723 0.0737 0.079 Uiso calc R 1
C C6 0.2977(3) 0.9705(3) 0.15594(15) 0.0495(6) Uani d . 1
C C7 0.3236(3) 0.8548(3) 0.24988(18) 0.0621(7) Uani d . 1
H H7A 0.2458 0.7996 0.2495 0.075 Uiso calc R 1
H H7B 0.2859 0.8944 0.3009 0.075 Uiso calc R 1
C C8 0.5887(3) 0.6745(2) 0.39400(13) 0.0341(4) Uani d . 1
C C9 0.7215(2) 0.5707(2) 0.52975(13) 0.0317(4) Uani d . 1
C C10 0.7745(3) 0.4899(2) 0.69732(14) 0.0383(5) Uani d . 1
C C11 0.9306(3) 0.4099(3) 0.77410(16) 0.0550(6) Uani d . 1
H H11A 0.9949 0.4710 0.7783 0.082 Uiso calc R 1
H H11B 1.0175 0.3318 0.7585 0.082 Uiso calc R 1
H H11C 0.8785 0.3762 0.8342 0.082 Uiso calc R 1
C C12 0.5919(3) 0.5486(2) 0.70996(14) 0.0386(5) Uani d . 1
C C13 0.4428(3) 0.6291(2) 0.62811(13) 0.0319(4) Uani d . 1
H H13 0.3501 0.5818 0.6358 0.038 Uiso calc R 1
C C14 0.3429(3) 0.7812(2) 0.62213(13) 0.0350(4) Uani d . 1
C C15 0.4487(3) 0.8657(2) 0.61846(16) 0.0492(6) Uani d . 1
H H15 0.5789 0.8280 0.6198 0.059 Uiso calc R 1
C C16 0.3652(5) 1.0036(3) 0.6129(2) 0.0687(8) Uani d . 1
H H16 0.4385 1.0584 0.6110 0.082 Uiso calc R 1
C C17 0.1726(5) 1.0605(3) 0.6103(2) 0.0786(9) Uani d . 1
H H17 0.1158 1.1537 0.6070 0.094 Uiso calc R 1
C C18 0.0637(4) 0.9802(3) 0.61266(19) 0.0689(8) Uani d . 1
H H18 -0.0665 1.0193 0.6098 0.083 Uiso calc R 1
C C19 0.1489(3) 0.8412(2) 0.61929(16) 0.0466(5) Uani d . 1
C C20 0.5222(3) 0.5380(3) 0.80635(16) 0.0561(7) Uani d . 1
C C21 0.2431(4) 0.6005(3) 0.88953(18) 0.0694(8) Uani d . 1
H H21A 0.3170 0.5283 0.9451 0.083 Uiso calc R 1
H H21B 0.1207 0.5906 0.8897 0.083 Uiso calc R 1
C C22 0.2210(4) 0.7414(4) 0.8942(2) 0.0875(10) Uani d . 1
H H22A 0.3425 0.7480 0.8998 0.131 Uiso calc R 1
H H22B 0.1514 0.7547 0.9486 0.131 Uiso calc R 1
H H22C 0.1547 0.8126 0.8372 0.131 Uiso calc R 1

loop_
_atom_site_aniso_label
_atom_site_aniso_U_11
_atom_site_aniso_U_22
_atom_site_aniso_U_33
_atom_site_aniso_U_12
_atom_site_aniso_U_13
_atom_site_aniso_U_23
Cl1 0.0371(3) 0.0746(5) 0.1093(6) -0.0209(3) -0.0024(3) -0.0116(4)
S1 0.0428(3) 0.0496(4) 0.0296(3) -0.0035(2) -0.0003(2) -0.0104(2)
O1 0.0514(9) 0.0655(11) 0.0360(8) -0.0116(8) 0.0119(7) -0.0175(8)
O2 0.0598(12) 0.191(3) 0.0364(11) 0.0100(14) -0.0070(9) -0.0289(13)
N1 0.0338(8) 0.0388(10) 0.0301(8) -0.0072(7) -0.0019(6) -0.0111(7)
N2 0.0324(8) 0.0383(10) 0.0319(9) -0.0079(7) -0.0003(6) -0.0129(7)
N3 0.0326(8) 0.0373(9) 0.0279(8) -0.0050(7) -0.0007(6) -0.0115(7)
N4 0.0304(9) 0.0548(12) 0.0321(9) -0.0044(8) 0.0003(7) -0.0108(8)
C1 0.0695(17) 0.0662(18) 0.0560(16) -0.0130(14) -0.0143(13) -0.0132(14)
C2 0.081(2) 0.066(2) 0.081(2) -0.0156(17) -0.0161(17) 0.0031(17)
C3 0.0563(17) 0.096(3) 0.0545(18) -0.0082(17) -0.0071(13) 0.0148(18)
C4 0.0726(19) 0.110(3) 0.0423(16) -0.0028(19) -0.0116(13) -0.0199(17)
C5 0.0603(16) 0.0753(19) 0.0547(16) -0.0098(14) -0.0082(12) -0.0232(14)
C6 0.0347(11) 0.0571(15) 0.0402(12) -0.0010(10) -0.0045(9) -0.0087(11)
C7 0.0415(12) 0.0680(17) 0.0490(14) -0.0026(12) -0.0010(10) 0.0002(12)
C8 0.0394(10) 0.0297(10) 0.0310(10) -0.0069(8) -0.0003(8) -0.0118(8)
C9 0.0294(9) 0.0324(10) 0.0337(10) -0.0097(8) 0.0005(8) -0.0120(8)
C10 0.0410(11) 0.0388(12) 0.0308(10) -0.0102(9) -0.0009(8) -0.0087(9)
C11 0.0398(12) 0.0708(17) 0.0410(13) -0.0093(11) -0.0071(9) -0.0094(12)
C12 0.0404(11) 0.0395(12) 0.0312(10) -0.0084(9) -0.0010(8) -0.0104(9)
C13 0.0311(9) 0.0358(11) 0.0295(10) -0.0119(8) 0.0045(7) -0.0118(8)
C14 0.0390(10) 0.0359(11) 0.0291(10) -0.0116(9) 0.0036(8) -0.0111(8)
C15 0.0508(13) 0.0477(14) 0.0553(14) -0.0207(11) 0.0022(11) -0.0205(11)
C16 0.097(2) 0.0515(16) 0.0724(19) -0.0353(16) 0.0013(16) -0.0280(14)
C17 0.114(3) 0.0395(15) 0.0695(19) -0.0033(17) 0.0066(17) -0.0253(14)
C18 0.0657(17) 0.0520(16) 0.0658(17) 0.0071(13) 0.0101(13) -0.0194(14)
C19 0.0425(12) 0.0437(13) 0.0452(12) -0.0071(10) 0.0046(9) -0.0123(10)
C20 0.0497(13) 0.0652(16) 0.0344(12) -0.0010(11) 0.0008(10) -0.0109(11)
C21 0.0662(17) 0.090(2) 0.0438(14) -0.0183(15) 0.0244(12) -0.0237(14)
C22 0.080(2) 0.109(3) 0.082(2) -0.0193(19) 0.0220(17) -0.058(2)

loop_
_atom_type_symbol
_atom_type_description
_atom_type_scat_dispersion_real
_atom_type_scat_dispersion_imag
_atom_type_scat_source
C C 0.0033 0.0016 'International Tables Vol C Tables 4.2.6.8 and 6.1.1.4'
H H 0.0000 0.0000 'International Tables Vol C Tables 4.2.6.8 and 6.1.1.4'
N N 0.0061 0.0033 'International Tables Vol C Tables 4.2.6.8 and 6.1.1.4'
O O 0.0106 0.0060 'International Tables Vol C Tables 4.2.6.8 and 6.1.1.4'
S S 0.1246 0.1234 'International Tables Vol C Tables 4.2.6.8 and 6.1.1.4'
Cl Cl 0.1484 0.1585 'International Tables Vol C Tables 4.2.6.8 and 6.1.1.4'

loop_
_geom_angle_atom_site_label_1
_geom_angle_atom_site_label_2
_geom_angle_atom_site_label_3
_geom_angle
C8 N1 N3 101.27(15)
C9 N2 C8 102.11(15)
C9 N3 N1 109.35(15)
C9 N3 C13 127.46(15)
N1 N3 C13 122.90(14)
C9 N4 C10 119.78(17)
C9 N4 H4A 114.4(16)
C10 N4 H4A 125.0(16)
C6 C1 C2 121.1(3)
C6 C1 H1 119.4
C2 C1 H1 119.4
C3 C2 C1 119.5(3)
C3 C2 H2 120.2
C1 C2 H2 120.2
C4 C3 C2 120.6(3)
C4 C3 H3 119.7
C2 C3 H3 119.7
C3 C4 C5 119.8(3)
C3 C4 H4 120.1
C5 C4 H4 120.1
C6 C5 C4 120.6(3)
C6 C5 H5 119.7
C4 C5 H5 119.7
C1 C6 C5 118.3(2)
C1 C6 C7 120.0(2)
C5 C6 C7 121.7(3)
C6 C7 S1 109.29(16)
C6 C7 H7A 109.8
S1 C7 H7A 109.8
C6 C7 H7B 109.8
S1 C7 H7B 109.8
H7A C7 H7B 108.3
N1 C8 N2 115.88(17)
N1 C8 S1 124.52(15)
N2 C8 S1 119.54(14)
N2 C9 N3 111.39(16)
N2 C9 N4 128.22(17)
N3 C9 N4 120.38(17)
C12 C10 N4 121.53(18)
C12 C10 C11 126.76(19)
N4 C10 C11 111.71(18)
C10 C11 H11A 109.5
C10 C11 H11B 109.5
H11A C11 H11B 109.5
C10 C11 H11C 109.5
H11A C11 H11C 109.5
H11B C11 H11C 109.5
C10 C12 C20 121.06(19)
C10 C12 C13 123.50(18)
C20 C12 C13 115.45(17)
N3 C13 C14 108.91(15)
N3 C13 C12 107.18(15)
C14 C13 C12 113.01(16)
N3 C13 H13 109.2
C14 C13 H13 109.2
C12 C13 H13 109.2
C19 C14 C15 117.7(2)
C19 C14 C13 123.08(19)
C15 C14 C13 119.19(18)
C16 C15 C14 121.4(2)
C16 C15 H15 119.3
C14 C15 H15 119.3
C15 C16 C17 119.7(3)
C15 C16 H16 120.2
C17 C16 H16 120.2
C18 C17 C16 120.4(2)
C18 C17 H17 119.8
C16 C17 H17 119.8
C17 C18 C19 119.5(3)
C17 C18 H18 120.2
C19 C18 H18 120.2
C18 C19 C14 121.2(2)
C18 C19 Cl1 117.8(2)
C14 C19 Cl1 120.93(17)
O2 C20 O1 122.7(2)
O2 C20 C12 126.4(2)
O1 C20 C12 110.83(19)
O1 C21 C22 110.2(2)
O1 C21 H21A 109.6
C22 C21 H21A 109.6
O1 C21 H21B 109.6
C22 C21 H21B 109.6
H21A C21 H21B 108.1
C21 C22 H22A 109.5
C21 C22 H22B 109.5
H22A C22 H22B 109.5
C21 C22 H22C 109.5
H22A C22 H22C 109.5
H22B C22 H22C 109.5
C20 O1 C21 117.94(19)
C8 S1 C7 101.13(10)

loop_
_geom_bond_atom_site_label_1
_geom_bond_atom_site_label_2
_geom_bond_distance
Cl1 C19 1.729(2)
N1 C8 1.322(2)
N1 N3 1.387(2)
N2 C9 1.321(2)
N2 C8 1.362(2)
N3 C9 1.332(2)
N3 C13 1.464(2)
N4 C9 1.353(2)
N4 C10 1.382(2)
N4 H4A 0.857(10)
C1 C6 1.360(4)
C1 C2 1.385(4)
C1 H1 0.9300
C2 C3 1.354(4)
C2 H2 0.9300
C3 C4 1.350(4)
C3 H3 0.9300
C4 C5 1.384(4)
C4 H4 0.9300
C5 C6 1.375(3)
C5 H5 0.9300
C6 C7 1.502(3)
C7 S1 1.818(2)
C7 H7A 0.9700
C7 H7B 0.9700
C8 S1 1.744(2)
C10 C12 1.341(3)
C10 C11 1.512(3)
C11 H11A 0.9600
C11 H11B 0.9600
C11 H11C 0.9600
C12 C20 1.477(3)
C12 C13 1.528(3)
C13 C14 1.521(3)
C13 H13 0.9800
C14 C19 1.388(3)
C14 C15 1.388(3)
C15 C16 1.373(3)
C15 H15 0.9300
C16 C17 1.376(4)
C16 H16 0.9300
C17 C18 1.374(4)
C17 H17 0.9300
C18 C19 1.381(3)
C18 H18 0.9300
C20 O2 1.186(3)
C20 O1 1.331(3)
C21 O1 1.452(3)
C21 C22 1.488(4)
C21 H21A 0.9700
C21 H21B 0.9700
C22 H22A 0.9600
C22 H22B 0.9600
C22 H22C 0.9600

loop_
_geom_torsion_atom_site_label_1
_geom_torsion_atom_site_label_2
_geom_torsion_atom_site_label_3
_geom_torsion_atom_site_label_4
_geom_torsion
C8 N1 N3 C9 0.3(2)
C8 N1 N3 C13 174.42(17)
C6 C1 C2 C3 0.3(5)
C1 C2 C3 C4 0.5(5)
C2 C3 C4 C5 -0.1(5)
C3 C4 C5 C6 -1.1(4)
C2 C1 C6 C5 -1.5(4)
C2 C1 C6 C7 179.0(2)
C4 C5 C6 C1 1.9(4)
C4 C5 C6 C7 -178.6(2)
C1 C6 C7 S1 -91.0(3)
C5 C6 C7 S1 89.5(3)
N3 N1 C8 N2 -0.1(2)
N3 N1 C8 S1 -177.04(14)
C9 N2 C8 N1 -0.2(2)
C9 N2 C8 S1 176.97(14)
C8 N2 C9 N3 0.3(2)
C8 N2 C9 N4 -179.2(2)
N1 N3 C9 N2 -0.4(2)
C13 N3 C9 N2 -174.21(17)
N1 N3 C9 N4 179.18(18)
C13 N3 C9 N4 5.4(3)
C10 N4 C9 N2 175.17(19)
C10 N4 C9 N3 -4.3(3)
C9 N4 C10 C12 1.9(3)
C9 N4 C10 C11 -177.66(19)
N4 C10 C12 C20 179.6(2)
C11 C10 C12 C20 -1.0(4)
N4 C10 C12 C13 -0.1(3)
C11 C10 C12 C13 179.4(2)
C9 N3 C13 C14 119.3(2)
N1 N3 C13 C14 -53.7(2)
C9 N3 C13 C12 -3.3(3)
N1 N3 C13 C12 -176.31(16)
C10 C12 C13 N3 0.6(3)
C20 C12 C13 N3 -179.11(18)
C10 C12 C13 C14 -119.4(2)
C20 C12 C13 C14 60.9(2)
N3 C13 C14 C19 113.7(2)
C12 C13 C14 C19 -127.3(2)
N3 C13 C14 C15 -65.7(2)
C12 C13 C14 C15 53.3(2)
C19 C14 C15 C16 0.5(3)
C13 C14 C15 C16 179.9(2)
C14 C15 C16 C17 -0.4(4)
C15 C16 C17 C18 -0.4(4)
C16 C17 C18 C19 1.1(4)
C17 C18 C19 C14 -1.0(4)
C17 C18 C19 Cl1 178.3(2)
C15 C14 C19 C18 0.3(3)
C13 C14 C19 C18 -179.2(2)
C15 C14 C19 Cl1 -179.04(16)
C13 C14 C19 Cl1 1.5(3)
C10 C12 C20 O2 12.7(4)
C13 C12 C20 O2 -167.6(3)
C10 C12 C20 O1 -169.8(2)
C13 C12 C20 O1 9.9(3)
O2 C20 O1 C21 7.1(4)
C12 C20 O1 C21 -170.5(2)
C22 C21 O1 C20 85.4(3)
N1 C8 S1 C7 5.3(2)
N2 C8 S1 C7 -171.56(17)
C6 C7 S1 C8 154.37(19)
